data_7718976
loop_
_publ_author_name
'Kumar, Yogesh'
'Panday, Rishukumar'
'Banerjee, Shaibal'

_publ_section_title
;
 Amino-functionalized cerium based MOF for sustainable CO<sub>2</sub>
 fixation into cyclic carbonates.
;
_journal_issue 29
_journal_name_full 'Dalton transactions (Cambridge, England : 2003)'
_journal_page_first 11306
_journal_page_last 11314
_journal_paper_doi 10.1039/d5dt00825e
_journal_volume 54
_journal_year 2025
_chemical_formula_moiety 'C11 H5.802 Ce N2 O9, 2[C3H7NO]'
_chemical_formula_sum 'C17 H19.8 Ce N4 O11'
_chemical_formula_weight 596.29
_space_group_crystal_system monoclinic
_space_group_IT_number 15
_space_group_name_Hall '-C 2yc'
_space_group_name_H-M_alt 'C 1 2/c 1'
_atom_sites_solution_hydrogens geom
_audit_creation_date 2025-03-09
_audit_creation_method
;
Olex2 1.5
(compiled 2025.02.27 svn.r83f5de26 for OlexSys, GUI svn.r7172)
;
_audit_update_record
;
2025-03-09 deposited with the CCDC.	2025-07-01 downloaded from the CCDC.
;
_cell_angle_alpha 90
_cell_angle_beta 100.896(2)
_cell_angle_gamma 90
_cell_formula_units_Z 8
_cell_length_a 25.226(2)
_cell_length_b 13.9949(12)
_cell_length_c 15.0352(12)
_cell_measurement_reflns_used 9783
_cell_measurement_temperature 150(2)
_cell_measurement_theta_max 25.269
_cell_measurement_theta_min 2.289
_cell_volume 5212.3(7)
_computing_cell_refinement 'SAINT v8.37A (Bruker, 2015)'
_computing_data_reduction 'SAINT v8.37A (Bruker, 2015)'
_computing_molecular_graphics 'Olex2 1.5 (Dolomanov et al., 2009)'
_computing_publication_material 'Olex2 1.5 (Dolomanov et al., 2009)'
_computing_structure_refinement 'XL  (Sheldrick, 2008)'
_diffrn_ambient_temperature 150(2)
_diffrn_measured_fraction_theta_full 0.995
_diffrn_measured_fraction_theta_max 0.995
_diffrn_measurement_device_type 'Bruker APEX-II CCD'
_diffrn_measurement_method '\f and \w scans'
_diffrn_radiation_type MoK\a
_diffrn_radiation_wavelength 0.71073
_diffrn_reflns_av_R_equivalents 0.0623
_diffrn_reflns_av_unetI/netI 0.0324
_diffrn_reflns_Laue_measured_fraction_full 0.995
_diffrn_reflns_Laue_measured_fraction_max 0.995
_diffrn_reflns_limit_h_max 29
_diffrn_reflns_limit_h_min -29
_diffrn_reflns_limit_k_max 16
_diffrn_reflns_limit_k_min -16
_diffrn_reflns_limit_l_max 15
_diffrn_reflns_limit_l_min -17
_diffrn_reflns_number 40682
_diffrn_reflns_point_group_measured_fraction_full 0.995
_diffrn_reflns_point_group_measured_fraction_max 0.995
_diffrn_reflns_theta_full 24.885
_diffrn_reflns_theta_max 24.885
_diffrn_reflns_theta_min 2.066
_diffrn_source_current 0.95
_diffrn_source_power 0.0475
_diffrn_source_voltage 50.0
_diffrn_standards_number 0
_exptl_absorpt_coefficient_mu 1.802
_exptl_absorpt_correction_T_max 0.7452
_exptl_absorpt_correction_T_min 0.4194
_exptl_absorpt_correction_type multi-scan
_exptl_absorpt_process_details
;
SADABS-2016/2 (Bruker,2016/2) was used for absorption correction.
wR2(int) was 0.1347 before and 0.0850 after correction.
The Ratio of minimum to maximum transmission is 0.5628.
The \l/2 correction factor is Not present.
;
_exptl_crystal_colour 'metallic light brown'
_exptl_crystal_colour_lustre metallic
_exptl_crystal_colour_modifier light
_exptl_crystal_colour_primary brown
_exptl_crystal_density_diffrn 1.520
_exptl_crystal_description block
_exptl_crystal_F_000 2366
_exptl_crystal_size_max 0.286
_exptl_crystal_size_mid 0.255
_exptl_crystal_size_min 0.215
_refine_diff_density_max 2.312
_refine_diff_density_min -1.296
_refine_diff_density_rms 0.166
_refine_ls_extinction_method none
_refine_ls_goodness_of_fit_ref 1.057
_refine_ls_hydrogen_treatment constr
_refine_ls_matrix_type full
_refine_ls_number_parameters 225
_refine_ls_number_reflns 4511
_refine_ls_number_restraints 57
_refine_ls_restrained_S_all 1.060
_refine_ls_R_factor_all 0.0677
_refine_ls_R_factor_gt 0.0564
_refine_ls_shift/su_max 0.007
_refine_ls_shift/su_mean 0.000
_refine_ls_structure_factor_coef Fsqd
_refine_ls_weighting_details 'w=1/[\s^2^(Fo^2^)+(0.0902P)^2^+62.4741P] where P=(Fo^2^+2Fc^2^)/3'
_refine_ls_weighting_scheme calc
_refine_ls_wR_factor_gt 0.1505
_refine_ls_wR_factor_ref 0.1623
_reflns_Friedel_coverage 0.000
_reflns_number_gt 3653
_reflns_number_total 4511
_reflns_threshold_expression 'I > 2\s(I)'
_cod_data_source_file d5dt00825e2.cif
_cod_data_source_block Ce-TPTC-NH2
_cod_depositor_comments 'Adding full bibliography for 7718976.cif.'
_cod_original_formula_sum 'C17 H19.80 Ce N4 O11'
_cod_database_code 7718976
_shelx_shelxl_version_number 2014/7
_shelx_space_group_comment
;
The symmetry employed for this shelxl refinement is uniquely defined
by the following loop, which should always be used as a source of
symmetry information in preference to the above space-group names.
They are only intended as comments.
;
_shelx_estimated_absorpt_t_max 0.698
_shelx_estimated_absorpt_t_min 0.627
_olex2_refinement_description
;
1. Restrained distances
 Ce1-O6 \\sim Ce1-O6A
 with sigma of 0.02
 Ce1-O7 \\sim Ce1-O7A
 with sigma of 0.02
 O6-N1 \\sim O6A-N1A
 with sigma of 0.02
 O7-N1 \\sim O7A-N1A
 with sigma of 0.02
 N1-O8 \\sim N1A-O8A
 with sigma of 0.02
 Ce1-N1 \\sim Ce1-N1A
 with sigma of 0.04
 O6-O7 \\sim O6A-O7A
 with sigma of 0.04
 O6-O8 \\sim O6A-O8A
 with sigma of 0.04
 O7-O8 \\sim O7A-O8A
 with sigma of 0.04
2. Uiso/Uaniso restraints and constraints
N3 \\sim N3A: within 2A with sigma of 0.01 and sigma for terminal atoms of 0.02
within 2A
Uanis(O8) \\sim Ueq, Uanis(N1) \\sim Ueq, Uanis(O7) \\sim Ueq, Uanis(O6) \\sim
Ueq, Uanis(O8A) \\sim Ueq, Uanis(N1A) \\sim Ueq, Uanis(O7A) \\sim Ueq,
Uanis(O6A) \\sim Ueq: with sigma of 0.005 and sigma for terminal atoms of 0.01
Uanis(N3) = Uanis(N3A)
Uanis(N1) = Uanis(N1A)
Uanis(O8) = Uanis(O8A)
Uanis(O6) = Uanis(O6A)
Uanis(O7) = Uanis(O7A)
3. Same fragment restrains
{N3, N3A} sigma for 1-2: 0.02, 1-3: 0.04
as in
{N3, N3A}
4. Others
 Sof(H11)=Sof(N3A)=Sof(H3AA)=Sof(H3AB)=1-FVAR(1)
 Sof(H10)=Sof(N3)=Sof(H3A)=Sof(H3B)=FVAR(1)
 Sof(O8A)=Sof(N1A)=Sof(O7A)=Sof(O6A)=1-FVAR(2)
 Sof(H3)=Sof(O6)=Sof(O7)=Sof(N1)=Sof(O8)=FVAR(2)
5.a Aromatic/amide H refined with riding coordinates:
 C7(H7), C5(H5), C3(H3), C10(H10), C11(H11)
5.b X=CH2 refined with riding coordinates:
 N3(H3A,H3B), N3A(H3AA,H3AB)
;
_smtbx_masks_void_probe_radius 1.2
_smtbx_masks_void_truncation_radius 1.2
_platon_squeeze_void_probe_radius 1.20
_olex2_submission_special_instructions 'No special instructions were received'

loop_
_space_group_symop_operation_xyz
'x, y, z'
'-x, y, -z+1/2'
'x+1/2, y+1/2, z'
'-x+1/2, y+1/2, -z+1/2'
'-x, -y, -z'
'x, -y, z-1/2'
'-x+1/2, -y+1/2, -z'
'x+1/2, -y+1/2, z-1/2'

loop_
_atom_site_label
_atom_site_type_symbol
_atom_site_fract_x
_atom_site_fract_y
_atom_site_fract_z
_atom_site_U_iso_or_equiv
_atom_site_adp_type
_atom_site_occupancy
_atom_site_site_symmetry_order
_atom_site_calc_flag
_atom_site_refinement_flags_posn
_atom_site_refinement_flags_adp
_atom_site_refinement_flags_occupancy
_atom_site_disorder_assembly
_atom_site_disorder_group
Ce1 Ce 0.32903(2) 0.69567(3) 0.53773(2) 0.02922(18) Uani 1 1 d D . . . .
O3 O 0.1893(3) 0.7174(4) 0.6065(4) 0.0496(18) Uani 1 1 d . . . . .
O5 O 0.22374(19) 0.3402(4) 0.9384(3) 0.0367(11) Uani 1 1 d . . . . .
O2 O 0.2679(2) 0.6358(4) 0.6366(4) 0.0478(13) Uani 1 1 d . . . . .
O4 O 0.2940(2) 0.4273(4) 0.9185(4) 0.0477(13) Uani 1 1 d . . . . .
C6 C 0.2072(3) 0.4678(5) 0.8291(5) 0.0323(15) Uani 1 1 d . . . . .
C2 C 0.1967(2) 0.5862(5) 0.7090(4) 0.0303(14) Uani 1 1 d . . . . .
C8 C 0.2435(3) 0.4079(5) 0.8988(5) 0.0329(15) Uani 1 1 d . . . . .
C7 C 0.2299(3) 0.5280(5) 0.7716(5) 0.0350(15) Uani 1 1 d . . . . .
H7 H 0.2679 0.5292 0.7753 0.042 Uiso 1 1 calc R U . . .
C4 C 0.1170(3) 0.5253(5) 0.7613(5) 0.0376(16) Uani 1 1 d . . . . .
C5 C 0.1508(3) 0.4666(5) 0.8234(5) 0.0362(16) Uani 1 1 d . . . . .
H5 H 0.1355 0.4256 0.8620 0.043 Uiso 1 1 calc R U . . .
O10 O 0.3660(3) 0.5336(6) 0.5983(5) 0.088(2) Uani 1 1 d . . . . .
C3 C 0.1407(3) 0.5845(5) 0.7046(5) 0.0376(16) Uani 1 1 d . . . . .
H3 H 0.1183 0.6244 0.6622 0.045 Uiso 0.806(9) 1 calc R U P A 1
O9 O 0.3776(3) 0.7217(7) 0.6997(5) 0.093(3) Uani 1 1 d . . . . .
C1 C 0.2198(3) 0.6505(6) 0.6457(5) 0.0360(16) Uani 1 1 d . . . . .
C9 C 0.0569(3) 0.5248(5) 0.7561(5) 0.0389(17) Uani 1 1 d . . . . .
O6 O 0.4084(4) 0.8150(7) 0.5401(7) 0.070(3) Uani 0.806(9) 1 d D U P A 1
O7 O 0.4113(3) 0.6547(7) 0.4688(6) 0.071(2) Uani 0.806(9) 1 d D U P A 1
C10 C 0.0277(3) 0.6089(6) 0.7526(8) 0.062(3) Uani 1 1 d . . . . .
H10 H 0.0462 0.6682 0.7538 0.074 Uiso 0.551(16) 1 calc R U P B 1
C11 C 0.0281(4) 0.4402(6) 0.7530(9) 0.072(3) Uani 1 1 d . . . . .
H11 H 0.0468 0.3811 0.7549 0.086 Uiso 0.449(16) 1 calc R U P B 2
N1 N 0.4327(9) 0.7495(18) 0.5014(15) 0.162(7) Uani 0.806(9) 1 d D U P A 1
N3 N 0.0442(9) 0.3502(17) 0.714(2) 0.141(8) Uani 0.551(16) 1 d . . P B 1
H3A H 0.0737 0.3483 0.6905 0.169 Uiso 0.551(16) 1 calc R U P B 1
H3B H 0.0243 0.2986 0.7137 0.169 Uiso 0.551(16) 1 calc R U P B 1
N3A N 0.0575(11) 0.714(2) 0.797(3) 0.141(8) Uani 0.449(16) 1 d . . P B 2
H3AA H 0.0920 0.7147 0.8221 0.169 Uiso 0.449(16) 1 calc R U P B 2
H3AB H 0.0383 0.7667 0.7938 0.169 Uiso 0.449(16) 1 calc R U P B 2
O8 O 0.4752(9) 0.7824(15) 0.4595(15) 0.196(8) Uani 0.806(9) 1 d D U P A 1
O8A O 0.403(2) 0.868(6) 0.387(4) 0.196(8) Uani 0.194(9) 1 d D U P A 2
N1A N 0.366(2) 0.857(4) 0.445(3) 0.162(7) Uani 0.194(9) 1 d D U P A 2
O7A O 0.3132(19) 0.812(3) 0.404(2) 0.071(2) Uani 0.194(9) 1 d D U P A 2
O6A O 0.3904(15) 0.846(2) 0.529(2) 0.070(3) Uani 0.194(9) 1 d D U P A 2

loop_
_atom_site_aniso_label
_atom_site_aniso_U_11
_atom_site_aniso_U_22
_atom_site_aniso_U_33
_atom_site_aniso_U_23
_atom_site_aniso_U_13
_atom_site_aniso_U_12
Ce1 0.0241(2) 0.0335(3) 0.0292(3) 0.00092(15) 0.00273(16) 0.00141(14)
O3 0.056(4) 0.049(4) 0.049(3) 0.009(3) 0.022(3) 0.002(3)
O5 0.039(3) 0.036(3) 0.037(3) 0.010(2) 0.011(2) -0.001(2)
O2 0.037(3) 0.053(3) 0.057(3) 0.021(3) 0.018(2) 0.002(2)
O4 0.034(3) 0.047(3) 0.059(3) 0.017(3) 0.001(2) -0.004(2)
C6 0.034(4) 0.026(3) 0.036(4) 0.006(3) 0.005(3) 0.002(3)
C2 0.023(3) 0.036(4) 0.033(3) 0.007(3) 0.007(3) 0.003(3)
C8 0.027(3) 0.035(4) 0.036(4) 0.000(3) 0.005(3) 0.005(3)
C7 0.025(3) 0.040(4) 0.040(4) 0.008(3) 0.008(3) 0.003(3)
C4 0.026(3) 0.045(4) 0.042(4) 0.007(3) 0.007(3) -0.001(3)
C5 0.027(3) 0.038(4) 0.042(4) 0.011(3) 0.005(3) 0.001(3)
O10 0.109(6) 0.076(5) 0.076(5) 0.014(4) 0.006(4) 0.045(4)
C3 0.031(4) 0.041(4) 0.040(4) 0.013(3) 0.004(3) 0.005(3)
O9 0.100(6) 0.116(6) 0.051(4) 0.018(4) -0.019(4) -0.045(5)
C1 0.026(4) 0.050(4) 0.032(4) 0.011(3) 0.005(3) 0.000(3)
C9 0.028(3) 0.047(4) 0.042(4) 0.016(3) 0.008(3) 0.002(3)
O6 0.066(4) 0.075(4) 0.069(3) -0.011(3) 0.013(3) -0.015(3)
O7 0.062(3) 0.074(4) 0.083(4) -0.004(3) 0.026(3) 0.012(3)
C10 0.034(4) 0.034(4) 0.115(8) -0.001(5) 0.009(5) -0.004(3)
C11 0.051(5) 0.041(5) 0.134(10) 0.005(5) 0.043(6) 0.007(4)
N1 0.157(8) 0.166(8) 0.163(8) 0.004(4) 0.030(4) -0.002(4)
N3 0.079(11) 0.103(13) 0.23(2) -0.024(15) 0.008(13) 0.006(10)
N3A 0.079(11) 0.103(13) 0.23(2) -0.024(15) 0.008(13) 0.006(10)
O8 0.192(9) 0.199(9) 0.198(9) 0.005(4) 0.040(5) -0.005(4)
O8A 0.192(9) 0.199(9) 0.198(9) 0.005(4) 0.040(5) -0.005(4)
N1A 0.157(8) 0.166(8) 0.163(8) 0.004(4) 0.030(4) -0.002(4)
O7A 0.062(3) 0.074(4) 0.083(4) -0.004(3) 0.026(3) 0.012(3)
O6A 0.066(4) 0.075(4) 0.069(3) -0.011(3) 0.013(3) -0.015(3)

loop_
_atom_type_symbol
_atom_type_description
_atom_type_scat_dispersion_real
_atom_type_scat_dispersion_imag
_atom_type_scat_source
C C 0.0033 0.0016 'International Tables Vol C Tables 4.2.6.8 and 6.1.1.4'
H H 0.0000 0.0000 'International Tables Vol C Tables 4.2.6.8 and 6.1.1.4'
Ce Ce -0.2486 2.6331 'International Tables Vol C Tables 4.2.6.8 and 6.1.1.4'
N N 0.0061 0.0033 'International Tables Vol C Tables 4.2.6.8 and 6.1.1.4'
O O 0.0106 0.0060 'International Tables Vol C Tables 4.2.6.8 and 6.1.1.4'

loop_
_geom_angle_atom_site_label_1
_geom_angle_atom_site_label_2
_geom_angle_atom_site_label_3
_geom_angle
_geom_angle_site_symmetry_1
_geom_angle_site_symmetry_3
_geom_angle_publ_flag
O3 Ce1 O5 67.7(2) 7_566 6_565 ?
O3 Ce1 O5 73.0(2) 7_566 4_556 ?
O3 Ce1 O2 131.5(2) 7_566 . ?
O3 Ce1 O4 74.2(2) 7_566 6_565 ?
O3 Ce1 C8 69.0(2) 7_566 6_565 ?
O3 Ce1 O10 138.6(2) 7_566 . ?
O3 Ce1 O9 138.9(2) 7_566 . ?
O3 Ce1 O6 73.2(3) 7_566 . ?
O3 Ce1 O7 77.6(3) 7_566 . ?
O3 Ce1 O7A 9.8(12) 7_566 . ?
O3 Ce1 O6A 64.8(8) 7_566 . ?
O5 Ce1 O5 75.31(16) 4_556 6_565 ?
O5 Ce1 O4 122.20(16) 4_556 6_565 ?
O5 Ce1 C8 98.97(17) 4_556 6_565 ?
O5 Ce1 C8 24.42(16) 6_565 6_565 ?
O5 Ce1 O10 147.3(2) 4_556 . ?
O5 Ce1 O9 85.4(3) 4_556 . ?
O5 Ce1 O6 84.7(3) 4_556 . ?
O5 Ce1 O7 137.7(2) 4_556 . ?
O5 Ce1 O7A 65.7(13) 4_556 . ?
O5 Ce1 O6A 72.2(10) 4_556 . ?
O2 Ce1 O5 77.16(17) . 4_556 ?
O2 Ce1 O5 68.26(16) . 6_565 ?
O2 Ce1 O4 91.21(19) . 6_565 ?
O2 Ce1 C8 79.15(19) . 6_565 ?
O2 Ce1 O10 73.3(2) . . ?
O2 Ce1 O9 73.5(2) . . ?
O2 Ce1 O6 140.5(3) . . ?
O2 Ce1 O7 144.3(3) . . ?
O2 Ce1 O7A 131.6(12) . . ?
O2 Ce1 O6A 137.7(9) . . ?
O4 Ce1 O5 48.44(15) 6_565 6_565 ?
O4 Ce1 C8 24.02(17) 6_565 6_565 ?
O4 Ce1 O10 72.7(2) 6_565 . ?
O4 Ce1 O9 145.2(2) 6_565 . ?
O4 Ce1 O6 127.8(2) 6_565 . ?
O4 Ce1 O7 76.2(2) 6_565 . ?
O4 Ce1 O7A 83.9(11) 6_565 . ?
O4 Ce1 O6A 129.8(8) 6_565 . ?
O10 Ce1 O5 105.9(2) . 6_565 ?
O10 Ce1 C8 89.2(2) . 6_565 ?
O10 Ce1 O6 109.7(3) . . ?
O10 Ce1 O7A 146.8(13) . . ?
O10 Ce1 O6A 123.3(10) . . ?
O9 Ce1 O5 140.0(2) . 6_565 ?
O9 Ce1 C8 150.6(2) . 6_565 ?
O9 Ce1 O10 73.0(3) . . ?
O9 Ce1 O6 70.4(3) . . ?
O9 Ce1 O7 98.0(3) . . ?
O9 Ce1 O7A 129.7(10) . . ?
O9 Ce1 O6A 75.6(8) . . ?
O6 Ce1 O5 139.7(3) . 6_565 ?
O6 Ce1 C8 138.8(3) . 6_565 ?
O7 Ce1 O5 119.9(2) . 6_565 ?
O7 Ce1 C8 98.0(2) . 6_565 ?
O7 Ce1 O10 71.0(3) . . ?
O7 Ce1 O6 57.8(3) . . ?
O7A Ce1 O5 73.0(9) . 6_565 ?
O7A Ce1 C8 77.3(10) . 6_565 ?
O7A Ce1 O6A 57.2(7) . . ?
O6A Ce1 O5 128.1(9) . 6_565 ?
O6A Ce1 C8 133.5(8) . 6_565 ?
C1 O3 Ce1 139.9(5) . 7_566 ?
C1 O3 N1A 97.0(17) . 7_566 ?
N1A O3 Ce1 84.3(13) 7_566 7_566 ?
O7A O3 Ce1 99(4) 7_566 7_566 ?
O7A O3 C1 61(5) 7_566 . ?
O7A O3 N1A 42(6) 7_566 7_566 ?
Ce1 O5 Ce1 104.69(16) 4_546 6_566 ?
C8 O5 Ce1 88.2(4) . 6_566 ?
C8 O5 Ce1 160.7(5) . 4_546 ?
C1 O2 Ce1 136.7(5) . . ?
C8 O4 Ce1 102.7(4) . 6_566 ?
C7 C6 C8 119.8(6) . . ?
C7 C6 C5 119.6(6) . . ?
C5 C6 C8 120.5(6) . . ?
C7 C2 C3 119.5(6) . . ?
C7 C2 C1 121.4(6) . . ?
C3 C2 C1 119.2(6) . . ?
O5 C8 Ce1 67.4(4) . 6_566 ?
O5 C8 O4 120.7(6) . . ?
O5 C8 C6 120.0(6) . . ?
O4 C8 Ce1 53.2(3) . 6_566 ?
O4 C8 C6 119.3(6) . . ?
C6 C8 Ce1 172.5(5) . 6_566 ?
C6 C7 H7 119.9 . . ?
C2 C7 C6 120.2(6) . . ?
C2 C7 H7 119.9 . . ?
C5 C4 C9 120.7(6) . . ?
C3 C4 C5 118.3(6) . . ?
C3 C4 C9 120.9(6) . . ?
C6 C5 H5 119.6 . . ?
C4 C5 C6 120.9(6) . . ?
C4 C5 H5 119.6 . . ?
C2 C3 H3 119.2 . . ?
C2 C3 O8A 121.4(16) . 7_566 ?
C4 C3 C2 121.6(6) . . ?
C4 C3 H3 119.2 . . ?
C4 C3 O8A 115.3(18) . 7_566 ?
O3 C1 C2 117.3(6) . . ?
O2 C1 O3 125.0(7) . . ?
O2 C1 C2 117.7(6) . . ?
O7A C1 O3 20(2) 7_566 . ?
O7A C1 O2 127(2) 7_566 . ?
O7A C1 C2 112(2) 7_566 . ?
C10 C9 C4 121.4(7) . . ?
C11 C9 C4 121.5(7) . . ?
C11 C9 C10 117.1(7) . . ?
N1 O6 Ce1 88.2(11) . . ?
N1 O7 Ce1 86.5(10) . . ?
C9 C10 C10 121.7(4) . 2_556 ?
C9 C10 H10 119.1 . . ?
C9 C10 N3A 121.3(11) . . ?
C10 C10 H10 119.1 2_556 . ?
C10 C10 N3A 112.6(11) 2_556 . ?
C9 C11 C11 121.2(5) . 2_556 ?
C9 C11 H11 119.4 . . ?
C9 C11 N3 124.1(12) . . ?
C11 C11 H11 119.4 2_556 . ?
C11 C11 N3 108.9(11) 2_556 . ?
O6 N1 O7 127.3(18) . . ?
O6 N1 O8 116(2) . . ?
O8 N1 O7 113.7(19) . . ?
C11 N3 H3A 120.0 . . ?
C11 N3 H3B 120.0 . . ?
H3A N3 H3B 120.0 . . ?
C10 N3A H3AA 120.0 . . ?
C10 N3A H3AB 120.0 . . ?
H3AA N3A H3AB 120.0 . . ?
N1A O8A C3 97(4) . 7_566 ?
O8A N1A O3 110(4) . 7_566 ?
O8A N1A O7A 116(3) . . ?
O7A N1A O3 11(2) . 7_566 ?
O6A N1A O3 123(3) . 7_566 ?
O6A N1A O8A 111(3) . . ?
O6A N1A O7A 126(3) . . ?
O3 O7A Ce1 71(3) 7_566 . ?
O3 O7A C1 99(6) 7_566 7_566 ?
O3 O7A N1A 127(8) 7_566 . ?
C1 O7A Ce1 143(3) 7_566 . ?
C1 O7A N1A 124(3) 7_566 . ?
N1A O7A Ce1 86.8(18) . . ?
N1A O6A Ce1 88.0(19) . . ?

loop_
_geom_bond_atom_site_label_1
_geom_bond_atom_site_label_2
_geom_bond_distance
_geom_bond_site_symmetry_2
_geom_bond_publ_flag
Ce1 O3 2.453(6) 7_566 ?
Ce1 O5 2.835(5) 6_565 ?
Ce1 O5 2.485(5) 4_556 ?
Ce1 O2 2.481(5) . ?
Ce1 O4 2.521(5) 6_565 ?
Ce1 C8 3.069(7) 6_565 ?
Ce1 O10 2.554(7) . ?
Ce1 O9 2.537(7) . ?
Ce1 O6 2.601(8) . ?
Ce1 O7 2.553(8) . ?
Ce1 O7A 2.56(2) . ?
Ce1 O6A 2.626(18) . ?
O3 Ce1 2.453(6) 7_566 ?
O3 C1 1.282(10) . ?
O3 N1A 1.79(5) 7_566 ?
O3 O7A 0.44(5) 7_566 ?
O5 Ce1 2.835(5) 6_566 ?
O5 Ce1 2.485(5) 4_546 ?
O5 C8 1.269(8) . ?
O2 C1 1.264(8) . ?
O4 Ce1 2.521(5) 6_566 ?
O4 C8 1.281(8) . ?
C6 C8 1.508(9) . ?
C6 C7 1.404(9) . ?
C6 C5 1.410(9) . ?
C2 C7 1.397(9) . ?
C2 C3 1.402(9) . ?
C2 C1 1.505(9) . ?
C8 Ce1 3.069(7) 6_566 ?
C7 H7 0.9500 . ?
C4 C5 1.405(10) . ?
C4 C3 1.400(10) . ?
C4 C9 1.504(9) . ?
C5 H5 0.9500 . ?
C3 H3 0.9500 . ?
C3 O8A 1.73(7) 7_566 ?
C1 O7A 1.14(3) 7_566 ?
C9 C10 1.384(11) . ?
C9 C11 1.384(12) . ?
O6 N1 1.30(2) . ?
O7 N1 1.48(3) . ?
C10 C10 1.385(16) 2_556 ?
C10 H10 0.9500 . ?
C10 N3A 1.73(3) . ?
C11 C11 1.406(18) 2_556 ?
C11 H11 0.9500 . ?
C11 N3 1.48(2) . ?
N1 O8 1.42(3) . ?
N3 H3A 0.8800 . ?
N3 H3B 0.8800 . ?
N3A H3AA 0.8800 . ?
N3A H3AB 0.8800 . ?
O8A C3 1.73(7) 7_566 ?
O8A N1A 1.42(3) . ?
N1A O3 1.79(5) 7_566 ?
N1A O7A 1.49(3) . ?
N1A O6A 1.30(3) . ?
O7A O3 0.44(5) 7_566 ?
O7A C1 1.14(3) 7_566 ?

loop_
_geom_torsion_atom_site_label_1
_geom_torsion_atom_site_label_2
_geom_torsion_atom_site_label_3
_geom_torsion_atom_site_label_4
_geom_torsion
_geom_torsion_site_symmetry_1
_geom_torsion_site_symmetry_2
_geom_torsion_site_symmetry_3
_geom_torsion_site_symmetry_4
_geom_torsion_publ_flag
Ce1 O3 C1 O2 35.7(14) 7_566 . . . ?
Ce1 O3 C1 C2 -146.0(6) 7_566 . . . ?
Ce1 O3 C1 O7A -68(7) 7_566 . . 7_566 ?
Ce1 O5 C8 Ce1 -132.4(13) 4_546 . . 6_566 ?
Ce1 O5 C8 O4 -132.9(11) 4_546 . . . ?
Ce1 O5 C8 O4 -0.5(7) 6_566 . . . ?
Ce1 O5 C8 C6 48.5(16) 4_546 . . . ?
Ce1 O5 C8 C6 -179.1(6) 6_566 . . . ?
Ce1 O2 C1 O3 -9.7(13) . . . . ?
Ce1 O2 C1 C2 171.9(5) . . . . ?
Ce1 O2 C1 O7A 15(3) . . . 7_566 ?
Ce1 O4 C8 O5 0.5(8) 6_566 . . . ?
Ce1 O4 C8 C6 179.2(5) 6_566 . . . ?
Ce1 O6 N1 O7 5(2) . . . . ?
Ce1 O6 N1 O8 162.3(18) . . . . ?
Ce1 O7 N1 O6 -5(2) . . . . ?
Ce1 O7 N1 O8 -162.7(18) . . . . ?
O3 N1A O7A Ce1 63(6) 7_566 . . . ?
O3 N1A O7A C1 -139(11) 7_566 . . 7_566 ?
O3 N1A O6A Ce1 3(4) 7_566 . . . ?
C8 C6 C7 C2 -177.8(6) . . . . ?
C8 C6 C5 C4 177.3(7) . . . . ?
C7 C6 C8 O5 -166.1(6) . . . . ?
C7 C6 C8 O4 15.3(10) . . . . ?
C7 C6 C5 C4 -0.4(11) . . . . ?
C7 C2 C3 C4 -0.4(11) . . . . ?
C7 C2 C3 O8A -165(3) . . . 7_566 ?
C7 C2 C1 O3 -163.4(7) . . . . ?
C7 C2 C1 O2 15.0(11) . . . . ?
C7 C2 C1 O7A 176(3) . . . 7_566 ?
C4 C9 C10 C10 179.7(12) . . . 2_556 ?
C4 C9 C10 N3A -26(2) . . . . ?
C4 C9 C11 C11 -179.2(13) . . . 2_556 ?
C4 C9 C11 N3 -29(2) . . . . ?
C5 C6 C8 O5 16.2(10) . . . . ?
C5 C6 C8 O4 -162.4(7) . . . . ?
C5 C6 C7 C2 -0.1(11) . . . . ?
C5 C4 C3 C2 -0.2(11) . . . . ?
C5 C4 C3 O8A 165(3) . . . 7_566 ?
C5 C4 C9 C10 133.8(9) . . . . ?
C5 C4 C9 C11 -47.4(12) . . . . ?
C3 C2 C7 C6 0.5(11) . . . . ?
C3 C2 C1 O3 16.9(10) . . . . ?
C3 C2 C1 O2 -164.7(7) . . . . ?
C3 C2 C1 O7A -4(3) . . . 7_566 ?
C3 C4 C5 C6 0.5(11) . . . . ?
C3 C4 C9 C10 -45.9(12) . . . . ?
C3 C4 C9 C11 132.8(9) . . . . ?
C3 O8A N1A O3 58(5) 7_566 . . 7_566 ?
C3 O8A N1A O7A 47(6) 7_566 . . . ?
C3 O8A N1A O6A -163(4) 7_566 . . . ?
C1 C2 C7 C6 -179.2(7) . . . . ?
C1 C2 C3 C4 179.3(7) . . . . ?
C1 C2 C3 O8A 15(3) . . . 7_566 ?
C9 C4 C5 C6 -179.2(7) . . . . ?
C9 C4 C3 C2 179.6(7) . . . . ?
C9 C4 C3 O8A -15(3) . . . 7_566 ?
C10 C9 C11 C11 -0.4(19) . . . 2_556 ?
C10 C9 C11 N3 149.8(16) . . . . ?
C11 C9 C10 C10 0.9(18) . . . 2_556 ?
C11 C9 C10 N3A 155.6(17) . . . . ?
O8A N1A O7A Ce1 128(5) . . . . ?
O8A N1A O7A O3 65(8) . . . 7_566 ?
O8A N1A O7A C1 -74(7) . . . 7_566 ?
O8A N1A O6A Ce1 -130(5) . . . . ?
N1A O3 C1 O2 125.2(18) 7_566 . . . ?
N1A O3 C1 C2 -56.5(18) 7_566 . . . ?
N1A O3 C1 O7A 21(7) 7_566 . . 7_566 ?
O7A O3 C1 O2 104(7) 7_566 . . . ?
O7A O3 C1 C2 -78(7) 7_566 . . . ?
O7A N1A O6A Ce1 16(5) . . . . ?
O6A N1A O7A Ce1 -17(5) . . . . ?
O6A N1A O7A O3 -80(9) . . . 7_566 ?
O6A N1A O7A C1 141(6) . . . 7_566 ?

loop_
_smtbx_masks_void_nr
_smtbx_masks_void_average_x
_smtbx_masks_void_average_y
_smtbx_masks_void_average_z
_smtbx_masks_void_volume
_smtbx_masks_void_count_electrons
_smtbx_masks_void_content
1 -0.976 -0.817 -0.169 2567.2 658.0 '16 DMF'
